data_7000909
loop_
_publ_author_name
'Aragoni, M. Carla'
'Arca, Massimiliano'
'Crespo, Miriam'
'Devillanova, Francesco A.'
'Hursthouse, Michael B.'
'Huth, Susanne L.'
'Isaia, Francesco'
'Lippolis, Vito'
'Verani, Gaetano'

_publ_section_title
;
 Investigation on the reactivity of dithiophosphonato/dithiophosphato
 NiII complexes towards 2,4,6-tris-2-pyridyl-1,3,5-triazine:
 developments and new perspectives
;
_journal_issue 14
_journal_name_full 'Dalton Transactions'
_journal_page_first 2510
_journal_page_last 2520
_journal_paper_doi 10.1039/b819326f
_journal_year 2009
_chemical_formula_sum 'C36 H40 N12 Ni2 O16 S2'
_chemical_formula_weight 1078.34
_chemical_name_systematic
;
04lsh035/104
;
_space_group_IT_number 2
_symmetry_cell_setting triclinic
_symmetry_space_group_name_Hall '-P 1'
_symmetry_space_group_name_H-M 'P -1'
_atom_sites_solution_hydrogens geom
_atom_sites_solution_primary direct
_atom_sites_solution_secondary difmap
_audit_creation_method SHELXL-97
_cell_angle_alpha 71.926(6)
_cell_angle_beta 77.024(7)
_cell_angle_gamma 77.929(7)
_cell_formula_units_Z 1
_cell_length_a 8.5672(11)
_cell_length_b 11.0578(15)
_cell_length_c 11.8063(14)
_cell_measurement_reflns_used 4438
_cell_measurement_temperature 120(2)
_cell_measurement_theta_max 27.48
_cell_measurement_theta_min 2.91
_cell_volume 1024.3(2)
_computing_cell_refinement 'DENZO (Otwinowski & Minor, 1997) & COLLECT (Hooft, R.W.W., 1998)'
_computing_data_collection 'COLLECT (Hooft, R.W.W., 1998)'
_computing_data_reduction 'DENZO (Otwinowski & Minor, 1997) & COLLECT (Hooft, R.W.W., 1998)'
_computing_structure_refinement 'SHELXL-97 (Sheldrick, 1997)'
_computing_structure_solution 'SHELXS-97 (Sheldrick, 1997)'
_diffrn_ambient_temperature 120(2)
_diffrn_detector_area_resol_mean 9.091
_diffrn_measured_fraction_theta_full 0.995
_diffrn_measured_fraction_theta_max 0.995
_diffrn_measurement_device_type 'Bruker-Nonius 95mm CCD camera on \k-goniostat'
_diffrn_measurement_method '\F & \w scans'
_diffrn_radiation_monochromator '10cm confocal mirrors'
_diffrn_radiation_source 'Bruker-Nonius FR591 rotating anode'
_diffrn_radiation_type MoK\a
_diffrn_radiation_wavelength 0.71073
_diffrn_reflns_av_R_equivalents 0.1652
_diffrn_reflns_av_sigmaI/netI 0.1450
_diffrn_reflns_limit_h_max 10
_diffrn_reflns_limit_h_min -10
_diffrn_reflns_limit_k_max 13
_diffrn_reflns_limit_k_min -13
_diffrn_reflns_limit_l_max 14
_diffrn_reflns_limit_l_min -14
_diffrn_reflns_number 16334
_diffrn_reflns_theta_full 25.00
_diffrn_reflns_theta_max 25.00
_diffrn_reflns_theta_min 3.04
_exptl_absorpt_coefficient_mu 1.113
_exptl_absorpt_correction_T_max 0.9890
_exptl_absorpt_correction_T_min 0.9568
_exptl_absorpt_correction_type multi-scan
_exptl_absorpt_process_details 'SADABS V2.10 (Sheldrick, G.M., 2003)'
_exptl_crystal_colour 'pale green'
_exptl_crystal_density_diffrn 1.748
_exptl_crystal_density_method 'not measured'
_exptl_crystal_description plate
_exptl_crystal_F_000 556
_exptl_crystal_size_max 0.04
_exptl_crystal_size_mid 0.04
_exptl_crystal_size_min 0.01
_refine_diff_density_max 0.489
_refine_diff_density_min -0.487
_refine_diff_density_rms 0.108
_refine_ls_extinction_method none
_refine_ls_goodness_of_fit_ref 1.072
_refine_ls_hydrogen_treatment constr
_refine_ls_matrix_type full
_refine_ls_number_parameters 317
_refine_ls_number_reflns 3584
_refine_ls_number_restraints 12
_refine_ls_restrained_S_all 1.071
_refine_ls_R_factor_all 0.1470
_refine_ls_R_factor_gt 0.0867
_refine_ls_shift/su_max 0.000
_refine_ls_shift/su_mean 0.000
_refine_ls_structure_factor_coef Fsqd
_refine_ls_weighting_details 'calc w=1/[\s^2^(Fo^2^)+(0.0232P)^2^+3.3391P] where P=(Fo^2^+2Fc^2^)/3'
_refine_ls_weighting_scheme calc
_refine_ls_wR_factor_gt 0.1261
_refine_ls_wR_factor_ref 0.1456
_reflns_number_gt 2290
_reflns_number_total 3584
_reflns_threshold_expression >2sigma(I)
_cod_data_source_file b819326f.txt
_cod_data_source_block 04slh035
_cod_depositor_comments
;
The following automatic conversions were performed:
'_symmetry_cell_setting' value 'Triclinic' changed to 'triclinic'
according to '/home/saulius/struct/CIF-dictionaries/cif_core.dic'
dictionary named 'cif_core.dic' version 2.4.1 from 2010-06-29.

Automatic conversion script
Id: cif_fix_enum 1527 2010-12-29 10:47:43Z saulius 
;
_cod_original_sg_symbol_H-M P-1
_cod_database_code 7000909

loop_
_symmetry_equiv_pos_as_xyz
'x, y, z'
'-x, -y, -z'

loop_
_atom_site_label
_atom_site_type_symbol
_atom_site_fract_x
_atom_site_fract_y
_atom_site_fract_z
_atom_site_U_iso_or_equiv
_atom_site_adp_type
_atom_site_occupancy
_atom_site_symmetry_multiplicity
_atom_site_calc_flag
_atom_site_refinement_flags
_atom_site_disorder_assembly
_atom_site_disorder_group
C1 C -0.0261(8) -0.1179(7) 0.6428(6) 0.0217(16) Uani 1 1 d . . .
C2 C 0.1411(8) -0.2780(7) 0.5747(6) 0.0242(16) Uani 1 1 d . . .
C3 C 0.2183(8) -0.1983(6) 0.7055(6) 0.0210(16) Uani 1 1 d . . .
C4 C -0.1759(8) -0.0257(6) 0.6524(5) 0.0196(15) Uani 1 1 d . . .
C5 C -0.2997(8) -0.0154(7) 0.5921(6) 0.0261(17) Uani 1 1 d . . .
H5 H -0.2924 -0.0670 0.5395 0.031 Uiso 1 1 calc R . .
C6 C -0.4370(8) 0.0742(7) 0.6116(6) 0.0277(17) Uani 1 1 d . . .
H6 H -0.5267 0.0830 0.5733 0.033 Uiso 1 1 calc R . .
C7 C -0.4427(8) 0.1496(7) 0.6856(6) 0.0282(17) Uani 1 1 d . . .
H7 H -0.5354 0.2112 0.6987 0.034 Uiso 1 1 calc R . .
C8 C -0.3112(8) 0.1343(7) 0.7408(6) 0.0266(17) Uani 1 1 d . . .
H8 H -0.3151 0.1869 0.7918 0.032 Uiso 1 1 calc R . .
C9 C 0.3260(8) -0.1860(7) 0.7819(6) 0.0228(16) Uani 1 1 d . . .
C10 C 0.4770(9) -0.2617(7) 0.7905(6) 0.0288(17) Uani 1 1 d . . .
H10 H 0.5139 -0.3252 0.7477 0.035 Uiso 1 1 calc R . .
C11 C 0.5731(9) -0.2433(7) 0.8624(6) 0.0298(18) Uani 1 1 d . . .
H11 H 0.6774 -0.2925 0.8692 0.036 Uiso 1 1 calc R . .
C12 C 0.5120(8) -0.1511(7) 0.9234(6) 0.0253(17) Uani 1 1 d . . .
H12 H 0.5750 -0.1355 0.9727 0.030 Uiso 1 1 calc R . .
C13 C 0.3597(8) -0.0812(7) 0.9134(6) 0.0272(17) Uani 1 1 d . . .
H13 H 0.3198 -0.0198 0.9582 0.033 Uiso 1 1 calc R . .
C14 C 0.1728(8) -0.3736(7) 0.5050(6) 0.0253(17) Uani 1 1 d . . .
C15 C 0.2886(8) -0.4813(7) 0.5282(6) 0.0270(17) Uani 1 1 d . . .
H15 H 0.3524 -0.4958 0.5887 0.032 Uiso 1 1 calc R . .
C16 C 0.3090(9) -0.5677(7) 0.4603(6) 0.0302(18) Uani 1 1 d . . .
H16 H 0.3862 -0.6437 0.4746 0.036 Uiso 1 1 calc R . .
C17 C 0.2161(8) -0.5418(7) 0.3721(6) 0.0262(17) Uani 1 1 d . . .
H17 H 0.2278 -0.5995 0.3246 0.031 Uiso 1 1 calc R . .
C18 C 0.1055(8) -0.4302(7) 0.3541(6) 0.0261(17) Uani 1 1 d . . .
H18 H 0.0422 -0.4128 0.2927 0.031 Uiso 1 1 calc R . .
N1 N 0.0796(7) -0.1166(5) 0.7097(5) 0.0233(14) Uani 1 1 d . . .
N2 N -0.0020(7) -0.1978(6) 0.5738(5) 0.0243(14) Uani 1 1 d . . .
N3 N 0.2562(7) -0.2812(5) 0.6389(5) 0.0251(14) Uani 1 1 d . . .
N4 N -0.1780(7) 0.0483(5) 0.7254(5) 0.0228(13) Uani 1 1 d . . .
N5 N 0.2656(6) -0.0959(5) 0.8434(5) 0.0244(14) Uani 1 1 d . . .
N6 N 0.0824(6) -0.3451(5) 0.4180(5) 0.0223(13) Uani 1 1 d . . .
O1 O -0.1011(5) -0.1224(4) 0.9463(4) 0.0247(11) Uani 1 1 d . . .
O2 O 0.0558(6) -0.3265(4) 1.0339(4) 0.0292(12) Uani 1 1 d . . .
O3 O -0.1886(6) -0.2413(5) 1.1520(4) 0.0304(12) Uani 1 1 d . . .
O4 O 0.0520(5) -0.1407(4) 1.1027(4) 0.0236(11) Uani 1 1 d . . .
O5 O 0.1538(5) 0.1418(4) 0.6698(4) 0.0264(12) Uani 1 1 d D . .
H5A H 0.0774 0.1845 0.6336 0.040 Uiso 1 1 d D . .
H5B H 0.1744 0.1819 0.7130 0.040 Uiso 1 1 d D . .
S1 S -0.0455(2) -0.20880(18) 1.05842(15) 0.0246(4) Uani 1 1 d . . .
Ni1 Ni 0.02916(11) 0.00474(9) 0.81015(8) 0.0224(3) Uani 1 1 d . . .
O6 O 0.3747(6) -0.4559(5) 1.0842(5) 0.0556(17) Uani 1 1 d D . .
H6A H 0.4288 -0.4039 1.0907 0.083 Uiso 1 1 d D . .
H6B H 0.2936 -0.4077 1.0564 0.083 Uiso 1 1 d D . .
O7 O -0.0139(8) -0.4052(5) 0.8431(5) 0.0613(19) Uani 1 1 d D . .
H7A H 0.0387 -0.4073 0.8957 0.092 Uiso 1 1 d D . .
H7B H -0.0278 -0.4816 0.8561 0.092 Uiso 1 1 d D . .
O8 O -0.364(3) -0.4284(16) 1.182(2) 0.063(8) Uani 0.52(4) 1 d PD A 1
H8A H -0.4412 -0.4366 1.1523 0.094 Uiso 0.52 1 d PD A 1
H8B H -0.3083 -0.3689 1.1722 0.094 Uiso 0.52 1 d PD A 1
O8' O -0.448(2) -0.392(2) 1.2232(13) 0.051(6) Uani 0.48(4) 1 d PD A 2
H8A' H -0.3700 -0.3478 1.1932 0.077 Uiso 0.48 1 d PD A 2
H8B' H -0.5059 -0.3671 1.1693 0.077 Uiso 0.48 1 d PD A 2

loop_
_atom_site_aniso_label
_atom_site_aniso_U_11
_atom_site_aniso_U_22
_atom_site_aniso_U_33
_atom_site_aniso_U_23
_atom_site_aniso_U_13
_atom_site_aniso_U_12
C1 0.018(4) 0.023(4) 0.022(4) -0.003(3) -0.006(3) -0.003(3)
C2 0.024(4) 0.027(4) 0.025(4) -0.010(3) -0.008(3) -0.005(3)
C3 0.020(4) 0.024(4) 0.019(4) -0.006(3) -0.001(3) -0.006(3)
C4 0.018(4) 0.027(4) 0.016(3) -0.010(3) 0.001(3) -0.004(3)
C5 0.018(4) 0.034(5) 0.026(4) -0.013(4) -0.002(3) 0.001(3)
C6 0.016(4) 0.046(5) 0.027(4) -0.015(4) -0.005(3) -0.009(3)
C7 0.019(4) 0.033(5) 0.032(4) -0.011(4) -0.005(3) 0.000(3)
C8 0.025(4) 0.025(4) 0.030(4) -0.009(3) -0.002(3) -0.003(3)
C9 0.014(4) 0.026(4) 0.027(4) -0.012(3) 0.004(3) 0.000(3)
C10 0.029(4) 0.027(4) 0.030(4) -0.011(3) -0.006(3) 0.001(3)
C11 0.026(4) 0.033(5) 0.033(4) -0.009(4) -0.011(4) -0.002(3)
C12 0.019(4) 0.037(5) 0.023(4) -0.011(3) -0.003(3) -0.008(3)
C13 0.027(4) 0.027(4) 0.030(4) -0.008(3) -0.008(3) -0.006(3)
C14 0.021(4) 0.030(5) 0.022(4) -0.004(3) 0.002(3) -0.009(3)
C15 0.025(4) 0.033(5) 0.025(4) -0.008(3) -0.011(3) -0.001(3)
C16 0.028(4) 0.030(5) 0.031(4) -0.011(4) -0.004(3) 0.002(3)
C17 0.029(4) 0.029(4) 0.022(4) -0.012(3) -0.001(3) -0.002(3)
C18 0.025(4) 0.032(4) 0.021(4) -0.003(3) -0.004(3) -0.008(3)
N1 0.018(3) 0.031(4) 0.023(3) -0.009(3) -0.003(3) -0.006(3)
N2 0.020(3) 0.035(4) 0.021(3) -0.012(3) -0.004(3) -0.002(3)
N3 0.025(3) 0.028(4) 0.024(3) -0.010(3) -0.006(3) -0.001(3)
N4 0.018(3) 0.030(4) 0.020(3) -0.006(3) -0.003(3) -0.006(3)
N5 0.018(3) 0.033(4) 0.026(3) -0.009(3) -0.007(3) -0.004(3)
N6 0.015(3) 0.034(4) 0.019(3) -0.010(3) 0.003(2) -0.008(3)
O1 0.024(3) 0.031(3) 0.021(2) -0.006(2) -0.005(2) -0.008(2)
O2 0.032(3) 0.022(3) 0.035(3) -0.009(2) -0.011(2) 0.001(2)
O3 0.032(3) 0.038(3) 0.023(3) -0.008(2) -0.001(2) -0.014(2)
O4 0.021(3) 0.027(3) 0.026(3) -0.009(2) -0.007(2) -0.006(2)
O5 0.016(3) 0.039(3) 0.026(3) -0.013(2) -0.007(2) 0.003(2)
S1 0.0240(10) 0.0288(11) 0.0230(9) -0.0091(8) -0.0036(8) -0.0057(8)
Ni1 0.0178(5) 0.0288(6) 0.0224(5) -0.0105(4) -0.0040(4) -0.0020(4)
O6 0.045(4) 0.060(4) 0.064(4) -0.013(3) -0.019(3) -0.009(3)
O7 0.112(6) 0.049(4) 0.033(3) -0.009(3) -0.013(3) -0.036(4)
O8 0.072(17) 0.051(10) 0.074(12) 0.003(8) -0.037(12) -0.032(9)
O8' 0.054(12) 0.054(11) 0.051(9) -0.015(8) -0.015(8) -0.011(9)

loop_
_atom_type_symbol
_atom_type_description
_atom_type_scat_dispersion_real
_atom_type_scat_dispersion_imag
_atom_type_scat_source
C C 0.0033 0.0016 'International Tables Vol C Tables 4.2.6.8 and 6.1.1.4'
H H 0.0000 0.0000 'International Tables Vol C Tables 4.2.6.8 and 6.1.1.4'
N N 0.0061 0.0033 'International Tables Vol C Tables 4.2.6.8 and 6.1.1.4'
O O 0.0106 0.0060 'International Tables Vol C Tables 4.2.6.8 and 6.1.1.4'
S S 0.1246 0.1234 'International Tables Vol C Tables 4.2.6.8 and 6.1.1.4'
Ni Ni 0.3393 1.1124 'International Tables Vol C Tables 4.2.6.8 and 6.1.1.4'

loop_
_geom_angle_atom_site_label_1
_geom_angle_atom_site_label_2
_geom_angle_atom_site_label_3
_geom_angle
_geom_angle_site_symmetry_1
_geom_angle_site_symmetry_3
_geom_angle_publ_flag
N1 C1 N2 123.6(6) . . ?
N1 C1 C4 114.9(6) . . ?
N2 C1 C4 121.5(6) . . ?
N2 C2 N3 125.1(6) . . ?
N2 C2 C14 117.9(6) . . ?
N3 C2 C14 117.0(6) . . ?
N3 C3 N1 123.7(6) . . ?
N3 C3 C9 123.6(6) . . ?
N1 C3 C9 112.8(6) . . ?
N4 C4 C5 123.8(6) . . ?
N4 C4 C1 113.2(6) . . ?
C5 C4 C1 123.0(6) . . ?
C4 C5 C6 117.0(6) . . ?
C4 C5 H5 121.5 . . ?
C6 C5 H5 121.5 . . ?
C7 C6 C5 120.3(6) . . ?
C7 C6 H6 119.9 . . ?
C5 C6 H6 119.9 . . ?
C6 C7 C8 118.7(7) . . ?
C6 C7 H7 120.7 . . ?
C8 C7 H7 120.7 . . ?
N4 C8 C7 122.8(7) . . ?
N4 C8 H8 118.6 . . ?
C7 C8 H8 118.6 . . ?
N5 C9 C10 122.9(6) . . ?
N5 C9 C3 114.9(6) . . ?
C10 C9 C3 122.3(6) . . ?
C11 C10 C9 119.2(7) . . ?
C11 C10 H10 120.4 . . ?
C9 C10 H10 120.4 . . ?
C12 C11 C10 117.7(7) . . ?
C12 C11 H11 121.2 . . ?
C10 C11 H11 121.2 . . ?
C11 C12 C13 120.4(6) . . ?
C11 C12 H12 119.8 . . ?
C13 C12 H12 119.8 . . ?
N5 C13 C12 123.1(7) . . ?
N5 C13 H13 118.4 . . ?
C12 C13 H13 118.4 . . ?
N6 C14 C15 124.0(7) . . ?
N6 C14 C2 114.6(6) . . ?
C15 C14 C2 121.4(6) . . ?
C14 C15 C16 117.9(6) . . ?
C14 C15 H15 121.0 . . ?
C16 C15 H15 121.0 . . ?
C17 C16 C15 119.2(7) . . ?
C17 C16 H16 120.4 . . ?
C15 C16 H16 120.4 . . ?
C16 C17 C18 118.6(7) . . ?
C16 C17 H17 120.7 . . ?
C18 C17 H17 120.7 . . ?
N6 C18 C17 123.8(6) . . ?
N6 C18 H18 118.1 . . ?
C17 C18 H18 118.1 . . ?
C1 N1 C3 118.0(6) . . ?
C1 N1 Ni1 119.9(5) . . ?
C3 N1 Ni1 122.1(4) . . ?
C1 N2 C2 114.9(6) . . ?
C3 N3 C2 114.8(6) . . ?
C8 N4 C4 117.3(6) . . ?
C8 N4 Ni1 127.8(5) . . ?
C4 N4 Ni1 114.8(4) . . ?
C13 N5 C9 116.8(6) . . ?
C13 N5 Ni1 129.6(5) . . ?
C9 N5 Ni1 113.6(4) . . ?
C18 N6 C14 116.4(6) . . ?
S1 O1 Ni1 126.3(3) . . ?
S1 O4 Ni1 127.9(3) . 2_557 ?
Ni1 O5 H5A 100.4 . . ?
Ni1 O5 H5B 97.7 . . ?
H5A O5 H5B 110.3 . . ?
O2 S1 O3 110.6(3) . . ?
O2 S1 O1 110.0(3) . . ?
O3 S1 O1 108.9(3) . . ?
O2 S1 O4 109.3(3) . . ?
O3 S1 O4 108.7(3) . . ?
O1 S1 O4 109.4(3) . . ?
N1 Ni1 O4 170.7(2) . 2_557 ?
N1 Ni1 O1 90.2(2) . . ?
O4 Ni1 O1 90.52(18) 2_557 . ?
N1 Ni1 O5 91.1(2) . . ?
O4 Ni1 O5 87.81(18) 2_557 . ?
O1 Ni1 O5 177.45(19) . . ?
N1 Ni1 N4 77.2(2) . . ?
O4 Ni1 N4 93.6(2) 2_557 . ?
O1 Ni1 N4 84.88(19) . . ?
O5 Ni1 N4 93.29(18) . . ?
N1 Ni1 N5 76.7(2) . . ?
O4 Ni1 N5 112.41(19) 2_557 . ?
O1 Ni1 N5 96.4(2) . . ?
O5 Ni1 N5 86.04(19) . . ?
N4 Ni1 N5 153.9(2) . . ?
H6A O6 H6B 103.4 . . ?
H7A O7 H7B 105.1 . . ?
H8A O8 H8B 136.3 . . ?
H8A O8 H8A' 114.7 . . ?
H8B O8 H8A' 36.7 . . ?
H8A O8 H8B' 44.4 . . ?
H8B O8 H8B' 103.4 . . ?
H8A' O8 H8B' 72.0 . . ?
H8A O8' H8B 85.1 . . ?
H8A O8' H8A' 100.8 . . ?
H8B O8' H8A' 22.7 . . ?
H8A O8' H8B' 53.9 . . ?
H8B O8' H8B' 107.0 . . ?
H8A' O8' H8B' 103.5 . . ?

loop_
_geom_bond_atom_site_label_1
_geom_bond_atom_site_label_2
_geom_bond_distance
_geom_bond_site_symmetry_2
_geom_bond_publ_flag
C1 N1 1.333(8) . ?
C1 N2 1.335(8) . ?
C1 C4 1.469(9) . ?
C2 N2 1.355(9) . ?
C2 N3 1.361(8) . ?
C2 C14 1.480(9) . ?
C3 N3 1.332(8) . ?
C3 N1 1.335(8) . ?
C3 C9 1.479(9) . ?
C4 N4 1.355(8) . ?
C4 C5 1.372(9) . ?
C5 C6 1.396(9) . ?
C5 H5 0.9500 . ?
C6 C7 1.370(9) . ?
C6 H6 0.9500 . ?
C7 C8 1.380(9) . ?
C7 H7 0.9500 . ?
C8 N4 1.342(9) . ?
C8 H8 0.9500 . ?
C9 N5 1.361(8) . ?
C9 C10 1.392(9) . ?
C10 C11 1.390(9) . ?
C10 H10 0.9500 . ?
C11 C12 1.376(9) . ?
C11 H11 0.9500 . ?
C12 C13 1.379(9) . ?
C12 H12 0.9500 . ?
C13 N5 1.340(8) . ?
C13 H13 0.9500 . ?
C14 N6 1.344(8) . ?
C14 C15 1.379(10) . ?
C15 C16 1.389(9) . ?
C15 H15 0.9500 . ?
C16 C17 1.375(9) . ?
C16 H16 0.9500 . ?
C17 C18 1.380(10) . ?
C17 H17 0.9500 . ?
C18 N6 1.338(8) . ?
C18 H18 0.9500 . ?
N1 Ni1 1.977(6) . ?
N4 Ni1 2.127(5) . ?
N5 Ni1 2.154(5) . ?
O1 S1 1.484(4) . ?
O1 Ni1 2.062(5) . ?
O2 S1 1.476(5) . ?
O3 S1 1.477(5) . ?
O4 S1 1.497(4) . ?
O4 Ni1 2.001(4) 2_557 ?
O5 Ni1 2.123(5) . ?
O5 H5A 0.8400 . ?
O5 H5B 0.8374 . ?
Ni1 O4 2.001(4) 2_557 ?
O6 H6A 0.8402 . ?
O6 H6B 0.8446 . ?
O7 H7A 0.8373 . ?
O7 H7B 0.8393 . ?
O8 H8A 0.8476 . ?
O8 H8B 0.8552 . ?
O8 H8A' 0.9317 . ?
O8 H8B' 1.2807 . ?
O8' H8A 1.0821 . ?
O8' H8B 1.2490 . ?
O8' H8A' 0.8533 . ?
O8' H8B' 0.8407 . ?

loop_
_geom_hbond_atom_site_label_D
_geom_hbond_atom_site_label_H
_geom_hbond_atom_site_label_A
_geom_hbond_distance_DH
_geom_hbond_distance_HA
_geom_hbond_distance_DA
_geom_hbond_angle_DHA
_geom_hbond_site_symmetry_A
O5 H5A N6 0.84 2.02 2.795(7) 153.0 2_556
O5 H5A N2 0.84 2.62 3.253(6) 132.9 2_556
O5 H5B O3 0.84 1.94 2.754(6) 164.2 2_557
O5 H5B S1 0.84 2.76 3.400(4) 134.5 2_557
O6 H6A O8' 0.84 2.12 2.793(12) 136.2 1_655
O6 H6A O8 0.84 2.21 2.846(9) 133.1 1_655
O6 H6B O2 0.84 2.09 2.904(7) 162.3 .
O7 H7A O2 0.84 2.13 2.868(6) 146.4 .
O7 H7B O2 0.84 2.15 2.928(7) 154.8 2_547
O8 H8A O6 0.85 2.00 2.846(9) 179.5 1_455
O8 H8B O3 0.86 1.84 2.696(9) 179.8 .
O8 H8B S1 0.86 2.97 3.774(14) 156.6 .
O8' H8A' O3 0.85 2.03 2.872(10) 170.0 .
O8' H8B' O6 0.84 2.12 2.793(12) 136.3 1_455
